data_4113879
loop_
_publ_author_name
'Amos B. Smith'
'Naoki Kanoh'
'Haruaki Ishiyama'
'Noriaki Minakawa'
'Jon D. Rainier'
'Richard A. Hartz'
'Young Shin Cho'
'Haifeng Cui'
'William H. Moser'

_publ_contact_author_address
;
Department of Chemistry
University of Pennsylvania
3301 Spruce St.
Philadelphia, PA 19104
USA
;
_publ_contact_author_email smithab@sas.upenn.edu
_publ_contact_author_name
;
Dr. Amos B. Smith III
;
_publ_contact_author_phone 1-215-898-4860
_publ_section_title
;
 Tremorgenic Indole Alkaloids. The Total Synthesis of (-)-Penitrem D
;
_journal_name_full 'Journal of the American Chemical Society'
_journal_page_first 8228
_journal_page_last 8237
_journal_paper_doi 10.1021/ja034842k
_journal_volume 125
_journal_year 2003
_chemical_formula_sum 'C31 H36 Br N O3'
_chemical_formula_weight 550.52
_chemical_melting_point 454(2)
_space_group_IT_number 14
_symmetry_cell_setting monoclinic
_symmetry_Int_Tables_number 14
_symmetry_space_group_name_Hall '-P 2yn'
_symmetry_space_group_name_H-M 'P 1 21/n 1'
_atom_sites_solution_hydrogens geom
_atom_sites_solution_primary direct
_atom_sites_solution_secondary difmap
_audit_creation_method SHELXL-97
_cell_angle_alpha 90.00
_cell_angle_beta 91.08(3)
_cell_angle_gamma 90.00
_cell_formula_units_Z 4
_cell_length_a 11.769(4)
_cell_length_b 16.206(7)
_cell_length_c 14.050(5)
_cell_measurement_reflns_used 25
_cell_measurement_temperature 296(2)
_cell_measurement_theta_max 12.3
_cell_measurement_theta_min 4.5
_cell_volume 2679.3(18)
_computing_structure_refinement 'SHELXL-97 (Sheldrick, 1997)'
_computing_structure_solution 'SIR97 (Altomare, 1999)'
_diffrn_ambient_temperature 296(2)
_diffrn_measured_fraction_theta_full 0.999
_diffrn_measured_fraction_theta_max 0.999
_diffrn_measurement_device '\k-geometry diffractometer'
_diffrn_measurement_device_type 'Enraf-Nonius CAD4'
_diffrn_measurement_method '\w-2\q scans'
_diffrn_radiation_monochromator graphite
_diffrn_radiation_source 'sealed X-ray tube'
_diffrn_radiation_type MoK\a
_diffrn_radiation_wavelength 0.71073
_diffrn_reflns_av_R_equivalents 0.0740
_diffrn_reflns_av_sigmaI/netI 0.1474
_diffrn_reflns_limit_h_max 12
_diffrn_reflns_limit_h_min 0
_diffrn_reflns_limit_k_max 17
_diffrn_reflns_limit_k_min 0
_diffrn_reflns_limit_l_max 15
_diffrn_reflns_limit_l_min -15
_diffrn_reflns_number 3682
_diffrn_reflns_theta_full 22.47
_diffrn_reflns_theta_max 22.47
_diffrn_reflns_theta_min 2.14
_diffrn_standards_decay_% 0.2
_diffrn_standards_interval_time 67
_diffrn_standards_number 3
_exptl_absorpt_coefficient_mu 1.567
_exptl_absorpt_correction_type none
_exptl_crystal_colour colorless
_exptl_crystal_density_diffrn 1.365
_exptl_crystal_description prism
_exptl_crystal_F_000 1152
_exptl_crystal_preparation dichloromethane/hexanes
_exptl_crystal_size_max 0.26
_exptl_crystal_size_mid 0.12
_exptl_crystal_size_min 0.04
_refine_diff_density_max 0.408
_refine_diff_density_min -0.417
_refine_diff_density_rms 0.075
_refine_ls_extinction_method none
_refine_ls_goodness_of_fit_ref 0.948
_refine_ls_hydrogen_treatment mixed
_refine_ls_matrix_type full
_refine_ls_number_parameters 325
_refine_ls_number_reflns 3486
_refine_ls_number_restraints 0
_refine_ls_restrained_S_all 0.948
_refine_ls_R_factor_all 0.1668
_refine_ls_R_factor_gt 0.0536
_refine_ls_shift/su_max 0.000
_refine_ls_shift/su_mean 0.000
_refine_ls_structure_factor_coef Fsqd
_refine_ls_weighting_details 'calc w=1/[\s^2^(Fo^2^)+(0.0639P)^2^+0.0000P] where P=(Fo^2^+2Fc^2^)/3'
_refine_ls_weighting_scheme calc
_refine_ls_wR_factor_gt 0.1101
_refine_ls_wR_factor_ref 0.1448
_reflns_number_gt 1798
_reflns_number_total 3486
_reflns_threshold_expression >2sigma(I)
_cod_data_source_file ja034842ksi20030224_044947_2.cif
_cod_data_source_block Cmpd23
_cod_original_sg_symbol_H-M 'P 21/n '
_cod_database_code 4113879

loop_
_symmetry_equiv_pos_as_xyz
'x, y, z'
'-x+1/2, y+1/2, -z+1/2'
'-x, -y, -z'
'x-1/2, -y-1/2, z-1/2'

loop_
_atom_site_label
_atom_site_type_symbol
_atom_site_fract_x
_atom_site_fract_y
_atom_site_fract_z
_atom_site_U_iso_or_equiv
_atom_site_adp_type
_atom_site_occupancy
_atom_site_symmetry_multiplicity
_atom_site_calc_flag
_atom_site_refinement_flags
Br1 Br 0.73328(7) 0.31023(5) 0.04528(6) 0.0609(3) Uani 1 1 d .
C1 C 0.7852(6) 0.0607(4) 0.0702(5) 0.0437(19) Uani 1 1 d .
C2 C 0.7918(6) 0.1452(5) 0.0847(5) 0.0452(19) Uani 1 1 d .
H2 H 0.8381 0.1683 0.1320 0.060 Uiso 1 1 calc R
C3 C 0.7244(6) 0.1931(4) 0.0239(4) 0.0423(18) Uani 1 1 d .
C4 C 0.6534(6) 0.1626(4) -0.0483(5) 0.0383(18) Uani 1 1 d .
C5 C 0.5900(6) 0.2164(4) -0.1185(4) 0.0436(19) Uani 1 1 d .
H5A H 0.6273 0.2697 -0.1225 0.058 Uiso 1 1 calc R
H5B H 0.5132 0.2253 -0.0970 0.058 Uiso 1 1 calc R
C6 C 0.5864(6) 0.1761(4) -0.2160(5) 0.047(2) Uani 1 1 d .
H6 H 0.6648 0.1657 -0.2350 0.062 Uiso 1 1 calc R
C7 C 0.5252(6) 0.0934(4) -0.2112(5) 0.047(2) Uani 1 1 d .
H7 H 0.4426 0.1007 -0.2089 0.063 Uiso 1 1 calc R
C8 C 0.5580(7) 0.0278(5) -0.2851(5) 0.059(2) Uani 1 1 d .
H8A H 0.6048 0.0489 -0.3357 0.078 Uiso 1 1 calc R
H8B H 0.4939 -0.0033 -0.3106 0.078 Uiso 1 1 calc R
C9 C 0.6270(6) -0.0188(4) -0.2044(4) 0.0421(19) Uani 1 1 d .
H9 H 0.7072 -0.0032 -0.2084 0.056 Uiso 1 1 calc R
C10 C 0.5693(6) 0.0378(4) -0.1296(5) 0.0427(19) Uani 1 1 d .
H10 H 0.5064 0.0090 -0.0992 0.057 Uiso 1 1 calc R
C11 C 0.6451(5) 0.0777(4) -0.0569(4) 0.0364(18) Uani 1 1 d .
C12 C 0.7108(6) 0.0256(4) 0.0013(5) 0.0384(18) Uani 1 1 d .
C13 C 0.7275(6) -0.0613(4) 0.0081(5) 0.0418(19) Uani 1 1 d .
C14 C 0.8081(6) -0.0753(4) 0.0758(5) 0.0421(19) Uani 1 1 d .
C15 C 0.8405(6) -0.1644(4) 0.0898(5) 0.045(2) Uani 1 1 d .
C16 C 0.7534(6) -0.2060(4) 0.0183(5) 0.060(2) Uani 1 1 d .
H16A H 0.7941 -0.2390 -0.0274 0.080 Uiso 1 1 calc R
H16B H 0.7032 -0.2422 0.0529 0.080 Uiso 1 1 calc R
C17 C 0.6822(6) -0.1390(4) -0.0347(5) 0.0440(19) Uani 1 1 d .
H17 H 0.6013 -0.1453 -0.0210 0.059 Uiso 1 1 calc R
C18 C 0.6189(6) -0.1123(4) -0.2031(5) 0.049(2) Uani 1 1 d .
C19 C 0.5302(6) 0.2304(4) -0.2919(5) 0.058(2) Uani 1 1 d .
H19A H 0.5351 0.2027 -0.3529 0.077 Uiso 1 1 calc R
H19B H 0.4503 0.2360 -0.2775 0.077 Uiso 1 1 calc R
C20 C 0.9339(6) 0.0107(5) 0.1884(5) 0.052(2) Uani 1 1 d .
H20A H 0.9831 0.0550 0.1679 0.069 Uiso 1 1 calc R
H20B H 0.9795 -0.0391 0.1931 0.069 Uiso 1 1 calc R
C21 C 0.8905(7) 0.0311(4) 0.2851(5) 0.0414(19) Uani 1 1 d .
C22 C 0.7843(7) 0.0136(5) 0.3182(6) 0.061(2) Uani 1 1 d .
H22 H 0.7312 -0.0106 0.2770 0.081 Uiso 1 1 calc R
C23 C 0.7535(7) 0.0304(5) 0.4101(6) 0.067(2) Uani 1 1 d .
H23 H 0.6807 0.0170 0.4295 0.090 Uiso 1 1 calc R
C24 C 0.8291(8) 0.0672(5) 0.4745(6) 0.056(2) Uani 1 1 d .
C25 C 0.9341(7) 0.0864(4) 0.4421(5) 0.056(2) Uani 1 1 d .
H25 H 0.9866 0.1115 0.4831 0.075 Uiso 1 1 calc R
C26 C 0.9644(6) 0.0692(4) 0.3489(5) 0.053(2) Uani 1 1 d .
H26 H 1.0366 0.0837 0.3290 0.071 Uiso 1 1 calc R
C27 C 0.8684(7) 0.1191(5) 0.6279(6) 0.082(3) Uani 1 1 d .
H27A H 0.8323 0.1254 0.6882 0.123 Uiso 1 1 calc R
H27B H 0.8901 0.1724 0.6045 0.123 Uiso 1 1 calc R
H27C H 0.9347 0.0851 0.6356 0.123 Uiso 1 1 calc R
C28 C 0.8181(7) -0.1940(5) 0.1919(5) 0.071(2) Uani 1 1 d .
H28A H 0.8400 -0.2508 0.1982 0.106 Uiso 1 1 calc R
H28B H 0.7387 -0.1884 0.2050 0.106 Uiso 1 1 calc R
H28C H 0.8617 -0.1612 0.2362 0.106 Uiso 1 1 calc R
C29 C 0.9600(7) -0.1819(5) 0.0600(6) 0.079(3) Uani 1 1 d .
H29A H 0.9769 -0.2392 0.0701 0.118 Uiso 1 1 calc R
H29B H 1.0119 -0.1487 0.0970 0.118 Uiso 1 1 calc R
H29C H 0.9675 -0.1689 -0.0063 0.118 Uiso 1 1 calc R
C30 C 0.6599(7) -0.1447(5) -0.2988(5) 0.067(2) Uani 1 1 d .
H30A H 0.6542 -0.2038 -0.2999 0.101 Uiso 1 1 calc R
H30B H 0.7376 -0.1287 -0.3073 0.101 Uiso 1 1 calc R
H30C H 0.6136 -0.1219 -0.3493 0.101 Uiso 1 1 calc R
C31 C 0.4995(6) -0.1447(5) -0.1862(5) 0.062(2) Uani 1 1 d .
H31A H 0.5005 -0.2039 -0.1864 0.092 Uiso 1 1 calc R
H31B H 0.4491 -0.1253 -0.2359 0.092 Uiso 1 1 calc R
H31C H 0.4736 -0.1253 -0.1258 0.092 Uiso 1 1 calc R
N1 N 0.8447(5) -0.0019(4) 0.1156(4) 0.0465(16) Uani 1 1 d .
O1 O 0.5778(4) 0.3102(3) -0.3003(3) 0.0605(14) Uani 1 1 d .
H1 H 0.6447 0.3063 -0.3152 0.091 Uiso 1 1 calc R
O2 O 0.7921(5) 0.0817(4) 0.5625(4) 0.0791(18) Uani 1 1 d .
O3 O 0.7010(4) -0.1485(3) -0.1353(3) 0.0504(13) Uani 1 1 d .

loop_
_atom_site_aniso_label
_atom_site_aniso_U_11
_atom_site_aniso_U_22
_atom_site_aniso_U_33
_atom_site_aniso_U_23
_atom_site_aniso_U_13
_atom_site_aniso_U_12
Br1 0.0843(7) 0.0426(5) 0.0553(5) -0.0036(5) -0.0110(4) -0.0058(5)
C1 0.043(5) 0.044(5) 0.044(5) -0.001(4) -0.010(4) 0.004(4)
C2 0.047(5) 0.050(5) 0.038(4) -0.001(4) -0.011(4) 0.002(4)
C3 0.056(5) 0.039(4) 0.033(4) -0.006(4) 0.006(4) -0.006(4)
C4 0.043(5) 0.041(5) 0.031(4) -0.002(3) -0.004(4) -0.002(4)
C5 0.045(5) 0.044(4) 0.042(4) 0.006(4) 0.002(4) 0.001(4)
C6 0.045(5) 0.050(5) 0.045(5) 0.007(4) -0.011(4) 0.004(4)
C7 0.046(5) 0.048(5) 0.047(5) 0.008(4) -0.019(4) 0.001(4)
C8 0.067(6) 0.057(5) 0.052(5) 0.002(4) -0.011(4) -0.002(5)
C9 0.037(5) 0.053(5) 0.037(4) 0.002(4) -0.006(4) -0.007(4)
C10 0.042(5) 0.046(5) 0.040(4) 0.004(4) -0.001(4) 0.002(4)
C11 0.033(4) 0.042(5) 0.035(4) -0.001(4) -0.008(3) -0.008(4)
C12 0.038(5) 0.039(5) 0.038(4) 0.000(4) -0.013(4) -0.003(4)
C13 0.041(5) 0.041(5) 0.043(4) -0.002(4) -0.015(4) -0.005(4)
C14 0.047(5) 0.046(5) 0.033(4) 0.001(4) -0.013(4) 0.005(4)
C15 0.044(5) 0.049(5) 0.043(4) 0.004(4) -0.009(4) 0.010(4)
C16 0.074(6) 0.037(5) 0.067(6) 0.009(4) -0.015(5) -0.006(4)
C17 0.050(5) 0.041(5) 0.041(5) 0.005(4) -0.009(4) -0.005(4)
C18 0.057(6) 0.052(5) 0.037(5) -0.006(4) -0.013(4) 0.000(4)
C19 0.059(5) 0.059(6) 0.055(5) 0.014(4) -0.014(4) -0.002(5)
C20 0.054(5) 0.062(5) 0.039(5) -0.004(4) -0.020(4) 0.000(4)
C21 0.047(5) 0.036(4) 0.040(5) 0.003(4) -0.022(4) -0.008(4)
C22 0.052(6) 0.066(6) 0.065(6) -0.010(5) -0.013(5) -0.011(5)
C23 0.049(6) 0.083(7) 0.070(6) -0.011(5) 0.004(5) -0.008(5)
C24 0.070(7) 0.050(5) 0.048(6) -0.007(4) -0.005(5) -0.011(5)
C25 0.071(7) 0.053(5) 0.044(5) 0.001(4) -0.014(5) -0.012(5)
C26 0.054(5) 0.059(5) 0.047(5) 0.005(4) -0.003(4) -0.009(5)
C27 0.096(8) 0.086(7) 0.064(6) -0.020(5) -0.007(6) 0.015(6)
C28 0.101(7) 0.064(5) 0.047(5) 0.017(5) -0.003(5) 0.015(6)
C29 0.059(6) 0.085(7) 0.093(7) -0.022(6) -0.001(5) 0.005(5)
C30 0.079(6) 0.073(6) 0.049(5) -0.023(4) -0.016(5) 0.012(5)
C31 0.055(6) 0.060(5) 0.069(5) -0.002(4) -0.017(5) -0.018(4)
N1 0.048(4) 0.054(4) 0.036(3) -0.002(3) -0.018(3) 0.005(4)
O1 0.059(3) 0.059(3) 0.064(3) 0.016(3) -0.001(3) 0.004(3)
O2 0.093(5) 0.090(5) 0.054(4) -0.013(3) -0.001(4) -0.001(4)
O3 0.054(3) 0.055(3) 0.042(3) -0.002(3) -0.011(3) 0.002(3)

loop_
_atom_type_symbol
_atom_type_description
_atom_type_scat_dispersion_real
_atom_type_scat_dispersion_imag
_atom_type_scat_source
C C 0.0033 0.0016 'International Tables Vol C Tables 4.2.6.8 and 6.1.1.4'
H H 0.0000 0.0000 'International Tables Vol C Tables 4.2.6.8 and 6.1.1.4'
N N 0.0061 0.0033 'International Tables Vol C Tables 4.2.6.8 and 6.1.1.4'
O O 0.0106 0.0060 'International Tables Vol C Tables 4.2.6.8 and 6.1.1.4'
Br Br -0.2901 2.4595 'International Tables Vol C Tables 4.2.6.8 and 6.1.1.4'

loop_
_geom_angle_atom_site_label_1
_geom_angle_atom_site_label_2
_geom_angle_atom_site_label_3
_geom_angle
C2 C1 N1 129.0(7)
C2 C1 C12 122.1(7)
N1 C1 C12 108.8(6)
C1 C2 C3 115.5(7)
C2 C3 C4 125.2(7)
C2 C3 Br1 115.2(5)
C4 C3 Br1 119.6(5)
C11 C4 C3 117.2(6)
C11 C4 C5 119.0(6)
C3 C4 C5 123.7(6)
C4 C5 C6 110.4(5)
C19 C6 C5 112.8(6)
C19 C6 C7 109.8(5)
C5 C6 C7 110.1(6)
C6 C7 C8 116.9(6)
C6 C7 C10 113.2(5)
C8 C7 C10 90.7(5)
C7 C8 C9 88.8(5)
C18 C9 C10 123.4(6)
C18 C9 C8 117.1(6)
C10 C9 C8 88.8(5)
C11 C10 C7 116.4(6)
C11 C10 C9 117.0(6)
C7 C10 C9 89.3(5)
C4 C11 C12 120.8(6)
C4 C11 C10 122.1(6)
C12 C11 C10 117.1(6)
C11 C12 C1 119.1(6)
C11 C12 C13 135.2(6)
C1 C12 C13 105.6(6)
C14 C13 C12 107.9(6)
C14 C13 C17 112.6(6)
C12 C13 C17 139.5(6)
C13 C14 N1 110.5(6)
C13 C14 C15 115.2(6)
N1 C14 C15 134.3(6)
C29 C15 C14 112.3(6)
C29 C15 C28 112.2(6)
C14 C15 C28 111.9(6)
C29 C15 C16 110.1(6)
C14 C15 C16 99.6(5)
C28 C15 C16 109.9(6)
C17 C16 C15 110.2(6)
O3 C17 C13 115.2(6)
O3 C17 C16 107.7(6)
C13 C17 C16 102.2(5)
O3 C18 C31 111.1(6)
O3 C18 C9 111.5(5)
C31 C18 C9 113.9(6)
O3 C18 C30 102.6(6)
C31 C18 C30 109.0(6)
C9 C18 C30 108.1(6)
O1 C19 C6 114.8(6)
N1 C20 C21 114.3(6)
C22 C21 C26 116.0(7)
C22 C21 C20 126.2(7)
C26 C21 C20 117.8(7)
C21 C22 C23 122.3(7)
C22 C23 C24 121.3(8)
O2 C24 C25 125.6(7)
O2 C24 C23 117.4(9)
C25 C24 C23 117.0(8)
C24 C25 C26 121.3(7)
C21 C26 C25 122.0(7)
C14 N1 C1 107.1(5)
C14 N1 C20 128.0(6)
C1 N1 C20 124.8(6)
C24 O2 C27 117.6(7)
C17 O3 C18 118.9(5)

loop_
_geom_bond_atom_site_label_1
_geom_bond_atom_site_label_2
_geom_bond_distance
Br1 C3 1.924(7)
C1 C2 1.387(9)
C1 N1 1.383(8)
C1 C12 1.412(8)
C2 C3 1.392(9)
C3 C4 1.392(8)
C4 C11 1.384(8)
C4 C5 1.504(8)
C5 C6 1.518(9)
C6 C19 1.523(8)
C6 C7 1.524(9)
C7 C8 1.541(9)
C7 C10 1.541(8)
C8 C9 1.575(9)
C9 C18 1.519(9)
C9 C10 1.560(9)
C10 C11 1.491(8)
C11 C12 1.398(8)
C12 C13 1.426(9)
C13 C14 1.350(8)
C13 C17 1.489(9)
C14 N1 1.381(8)
C14 C15 1.505(9)
C15 C29 1.502(10)
C15 C28 1.540(9)
C15 C16 1.572(9)
C16 C17 1.554(9)
C17 O3 1.443(7)
C18 O3 1.466(7)
C18 C31 1.523(9)
C18 C30 1.531(9)
C19 O1 1.415(8)
C20 N1 1.466(7)
C20 C21 1.498(9)
C21 C22 1.372(9)
C21 C26 1.383(9)
C22 C23 1.375(10)
C23 C24 1.392(10)
C24 O2 1.340(9)
C24 C25 1.360(10)
C25 C26 1.392(9)
C27 O2 1.409(8)
